data_7059342
loop_
_publ_author_name
'Serebryanskaya, Tatiyana V.'
'Kinzhalov, Mikhail A.'
'Bakulev, Vladimir'
'Alekseev, Georgii'
'Andreeva, Anastasiya'
'Gushchin, Pavel V.'
'Protas, Aleksandra V.'
'Smirnov, Andrey S.'
'Panikorovskii, Taras L.'
'Lippmann, Petra'
'Ott, Ingo'
'Verbilo, Cyril M.'
'Zuraev, Alexander V.'
'Bunev, Alexander S.'
'Boyarskiy, Vadim P.'
'Kasyanenko, Nina A.'

_publ_section_title
;
 Water soluble palladium(ii) and platinum(ii) acyclic diaminocarbene
 complexes: solution behavior, DNA binding, and antiproliferative activity
;
_journal_issue 15
_journal_name_full 'New Journal of Chemistry'
_journal_page_first 5762
_journal_page_last 5773
_journal_paper_doi 10.1039/D0NJ00060D
_journal_volume 44
_journal_year 2020
_chemical_formula_moiety 'C30 H34 N6 Pt, 2(Cl), H2 O'
_chemical_formula_sum 'C30 H36 Cl2 N6 O Pt'
_chemical_formula_weight 762.64
_space_group_crystal_system triclinic
_space_group_IT_number 2
_space_group_name_Hall '-P 1'
_space_group_name_H-M_alt 'P -1'
_atom_sites_solution_hydrogens mixed
_audit_creation_date 2016-09-01
_audit_creation_method
;
Olex2 1.2
(compiled 2015.01.26 svn.r3150 for OlexSys, GUI svn.r4998)
;
_audit_update_record
;
2016-09-01 deposited with the CCDC.	2020-02-27 downloaded from the CCDC.
;
_cell_angle_alpha 66.866(3)
_cell_angle_beta 84.414(3)
_cell_angle_gamma 75.822(3)
_cell_formula_units_Z 2
_cell_length_a 12.1790(6)
_cell_length_b 12.3643(3)
_cell_length_c 12.9592(4)
_cell_measurement_reflns_used 8336
_cell_measurement_temperature 100(2)
_cell_measurement_theta_max 75.8780
_cell_measurement_theta_min 3.9000
_cell_volume 1739.88(12)
_computing_cell_refinement
;
CrysAlisPro, Agilent Technologies,
Version 1.171.37.35 (release 13-08-2014 CrysAlis171 .NET)
(compiled Aug 13 2014,18:06:01)
;
_computing_data_collection
;
CrysAlisPro, Agilent Technologies,
Version 1.171.37.35 (release 13-08-2014 CrysAlis171 .NET)
(compiled Aug 13 2014,18:06:01)
;
_computing_data_reduction
;
CrysAlisPro, Agilent Technologies,
Version 1.171.37.35 (release 13-08-2014 CrysAlis171 .NET)
(compiled Aug 13 2014,18:06:01)
;
_computing_molecular_graphics 'Olex2 (Dolomanov et al., 2009)'
_computing_publication_material 'Olex2 (Dolomanov et al., 2009)'
_computing_structure_refinement 'ShelXL (Sheldrick, 2008)'
_diffrn_ambient_environment N~2~
_diffrn_ambient_temperature 100(2)
_diffrn_detector 'CCD plate'
_diffrn_detector_area_resol_mean 10.3829
_diffrn_detector_type Atlas
_diffrn_measured_fraction_theta_full 0.998
_diffrn_measured_fraction_theta_max 0.996
_diffrn_measurement_details
;
#__ type_ start__ end____ width___ exp.time_
  1 omega -124.00  -34.00   1.0000   10.0000
omega____ theta____ kappa____ phi______ frames
    -      -41.3104  178.0000  -90.0000 90

#__ type_ start__ end____ width___ exp.time_
  2 omega -113.00  -13.00   1.0000   10.0000
omega____ theta____ kappa____ phi______ frames
    -      -41.3104  -57.0000 -180.0000 100

#__ type_ start__ end____ width___ exp.time_
  3 omega  -48.00   33.00   1.0000   10.0000
omega____ theta____ kappa____ phi______ frames
    -      -41.3104   38.0000  -30.0000 81

#__ type_ start__ end____ width___ exp.time_
  4 omega -116.00  -86.00   1.0000   10.0000
omega____ theta____ kappa____ phi______ frames
    -      -41.3104  -38.0000   60.0000 30

#__ type_ start__ end____ width___ exp.time_
  5 omega  -83.00  -33.00   1.0000   10.0000
omega____ theta____ kappa____ phi______ frames
    -      -41.3104  -38.0000   60.0000 50

#__ type_ start__ end____ width___ exp.time_
  6 omega   79.00  128.00   1.0000   10.0000
omega____ theta____ kappa____ phi______ frames
    -       41.3104 -178.0000  -90.0000 49

#__ type_ start__ end____ width___ exp.time_
  7 omega   87.00  171.00   1.0000   15.0000
omega____ theta____ kappa____ phi______ frames
    -      112.0000   61.0000 -120.0000 84

#__ type_ start__ end____ width___ exp.time_
  8 omega   39.00   94.00   1.0000   15.0000
omega____ theta____ kappa____ phi______ frames
    -      112.0000  -45.0000 -120.0000 55

#__ type_ start__ end____ width___ exp.time_
  9 omega  150.00  176.00   1.0000   15.0000
omega____ theta____ kappa____ phi______ frames
    -      112.0000   61.0000 -180.0000 26

#__ type_ start__ end____ width___ exp.time_
 10 omega   34.00   76.00   1.0000   15.0000
omega____ theta____ kappa____ phi______ frames
    -      112.0000  -95.0000 -120.0000 42

#__ type_ start__ end____ width___ exp.time_
 11 omega   91.00  178.00   1.0000   15.0000
omega____ theta____ kappa____ phi______ frames
    -      112.0000   30.0000  -30.0000 87

#__ type_ start__ end____ width___ exp.time_
 12 omega   70.00   98.00   1.0000   15.0000
omega____ theta____ kappa____ phi______ frames
    -      112.0000  -45.0000    0.0000 28

#__ type_ start__ end____ width___ exp.time_
 13 omega   63.00   97.00   1.0000   15.0000
omega____ theta____ kappa____ phi______ frames
    -      112.0000  -45.0000  120.0000 34

#__ type_ start__ end____ width___ exp.time_
 14 omega   47.00   73.00   1.0000   15.0000
omega____ theta____ kappa____ phi______ frames
    -      112.0000  -45.0000 -150.0000 26

#__ type_ start__ end____ width___ exp.time_
 15 omega   71.00   97.00   1.0000   15.0000
omega____ theta____ kappa____ phi______ frames
    -      112.0000  -95.0000    0.0000 26

#__ type_ start__ end____ width___ exp.time_
 16 omega   84.00  120.00   1.0000   15.0000
omega____ theta____ kappa____ phi______ frames
    -      112.0000 -125.0000 -180.0000 36

#__ type_ start__ end____ width___ exp.time_
 17 omega   77.00  103.00   1.0000   15.0000
omega____ theta____ kappa____ phi______ frames
    -      112.0000  -95.0000  -60.0000 26

#__ type_ start__ end____ width___ exp.time_
 18 omega  145.00  171.00   1.0000   15.0000
omega____ theta____ kappa____ phi______ frames
    -      112.0000  125.0000 -120.0000 26

#__ type_ start__ end____ width___ exp.time_
 19 omega   35.00   62.00   1.0000   15.0000
omega____ theta____ kappa____ phi______ frames
    -      112.0000  -95.0000    0.0000 27

#__ type_ start__ end____ width___ exp.time_
 20 omega   39.00   65.00   1.0000   15.0000
omega____ theta____ kappa____ phi______ frames
    -      112.0000 -125.0000  -30.0000 26

#__ type_ start__ end____ width___ exp.time_
 21 omega   74.00  119.00   1.0000   15.0000
omega____ theta____ kappa____ phi______ frames
    -      112.0000 -125.0000  -30.0000 45

#__ type_ start__ end____ width___ exp.time_
 22 omega   96.00  164.00   1.0000   15.0000
omega____ theta____ kappa____ phi______ frames
    -      112.0000  125.0000 -180.0000 68

#__ type_ start__ end____ width___ exp.time_
 23 omega  103.00  128.00   1.0000   15.0000
omega____ theta____ kappa____ phi______ frames
    -      112.0000  125.0000 -120.0000 25

#__ type_ start__ end____ width___ exp.time_
 24 omega   37.00   65.00   1.0000   15.0000
omega____ theta____ kappa____ phi______ frames
    -      112.0000  -30.0000   30.0000 28

#__ type_ start__ end____ width___ exp.time_
 25 omega   38.00   85.00   1.0000   15.0000
omega____ theta____ kappa____ phi______ frames
    -      112.0000  -30.0000  -60.0000 47

#__ type_ start__ end____ width___ exp.time_
 26 omega   58.00   83.00   1.0000   15.0000
omega____ theta____ kappa____ phi______ frames
    -      112.0000  -77.0000 -120.0000 25

#__ type_ start__ end____ width___ exp.time_
 27 omega   65.00  105.00   1.0000   15.0000
omega____ theta____ kappa____ phi______ frames
    -      112.0000  -95.0000 -150.0000 40

#__ type_ start__ end____ width___ exp.time_
 28 omega   63.00  100.00   1.0000   15.0000
omega____ theta____ kappa____ phi______ frames
    -      112.0000  -95.0000   90.0000 37

#__ type_ start__ end____ width___ exp.time_
 29 omega  127.00  174.00   1.0000   15.0000
omega____ theta____ kappa____ phi______ frames
    -      112.0000   45.0000    0.0000 47

#__ type_ start__ end____ width___ exp.time_
 30 omega   83.00  141.00   1.0000   15.0000
omega____ theta____ kappa____ phi______ frames
    -      112.0000   61.0000  120.0000 58

#__ type_ start__ end____ width___ exp.time_
 31 omega   96.00  121.00   1.0000   15.0000
omega____ theta____ kappa____ phi______ frames
    -      112.0000 -125.0000   30.0000 25

#__ type_ start__ end____ width___ exp.time_
 32 omega   74.00  109.00   1.0000   15.0000
omega____ theta____ kappa____ phi______ frames
    -      112.0000  -95.0000   30.0000 35

#__ type_ start__ end____ width___ exp.time_
 33 omega   40.00  121.00   1.0000   15.0000
omega____ theta____ kappa____ phi______ frames
    -      112.0000 -125.0000 -150.0000 81

#__ type_ start__ end____ width___ exp.time_
 34 omega  125.00  158.00   1.0000   15.0000
omega____ theta____ kappa____ phi______ frames
    -      112.0000  125.0000  -90.0000 33

#__ type_ start__ end____ width___ exp.time_
 35 omega   97.00  140.00   1.0000   15.0000
omega____ theta____ kappa____ phi______ frames
    -      112.0000  -61.0000 -120.0000 43

#__ type_ start__ end____ width___ exp.time_
 36 omega   59.00   89.00   1.0000   15.0000
omega____ theta____ kappa____ phi______ frames
    -      112.0000  -45.0000  -30.0000 30
;
_diffrn_measurement_device 'four-circle diffractometer'
_diffrn_measurement_device_type 'SuperNova, Dual, Cu at zero, Atlas'
_diffrn_measurement_method '\w scans'
_diffrn_orient_matrix_UB_11 0.1303528000
_diffrn_orient_matrix_UB_12 -0.0293138000
_diffrn_orient_matrix_UB_13 0.0037042000
_diffrn_orient_matrix_UB_21 -0.0054664000
_diffrn_orient_matrix_UB_22 0.0546816000
_diffrn_orient_matrix_UB_23 0.0891587000
_diffrn_orient_matrix_UB_31 -0.0001770000
_diffrn_orient_matrix_UB_32 -0.1244804000
_diffrn_orient_matrix_UB_33 0.0935336000
_diffrn_radiation_monochromator mirror
_diffrn_radiation_probe x-ray
_diffrn_radiation_type CuK\a
_diffrn_radiation_wavelength 1.54184
_diffrn_reflns_av_R_equivalents 0.0684
_diffrn_reflns_av_unetI/netI 0.0683
_diffrn_reflns_Laue_measured_fraction_full 0.998
_diffrn_reflns_Laue_measured_fraction_max 0.996
_diffrn_reflns_limit_h_max 14
_diffrn_reflns_limit_h_min -15
_diffrn_reflns_limit_k_max 14
_diffrn_reflns_limit_k_min -15
_diffrn_reflns_limit_l_max 16
_diffrn_reflns_limit_l_min -15
_diffrn_reflns_number 16339
_diffrn_reflns_point_group_measured_fraction_full 0.998
_diffrn_reflns_point_group_measured_fraction_max 0.996
_diffrn_reflns_theta_full 67.684
_diffrn_reflns_theta_max 72.493
_diffrn_reflns_theta_min 3.709
_diffrn_source 'sealed X-ray tube'
_diffrn_source_type 'SuperNova (Cu) X-ray Source'
_exptl_absorpt_coefficient_mu 9.189
_exptl_absorpt_correction_T_max 1.00000
_exptl_absorpt_correction_T_min 0.14145
_exptl_absorpt_correction_type multi-scan
_exptl_absorpt_process_details
;
CrysAlisPro, Agilent Technologies,
Version 1.171.37.35 (release 13-08-2014 CrysAlis171 .NET)
(compiled Aug 13 2014,18:06:01)
Empirical absorption correction using spherical harmonics,
 implemented in SCALE3 ABSPACK scaling algorithm.
;
_exptl_crystal_colour 'translucent colorless'
_exptl_crystal_density_diffrn 1.456
_exptl_crystal_description prism
_exptl_crystal_F_000 756
_exptl_crystal_size_max 0.2
_exptl_crystal_size_mid 0.18
_exptl_crystal_size_min 0.15
_refine_diff_density_max 2.534
_refine_diff_density_min -1.510
_refine_diff_density_rms 0.282
_refine_ls_extinction_method none
_refine_ls_goodness_of_fit_ref 1.073
_refine_ls_hydrogen_treatment constr
_refine_ls_matrix_type full
_refine_ls_number_parameters 326
_refine_ls_number_reflns 6868
_refine_ls_number_restraints 0
_refine_ls_restrained_S_all 1.073
_refine_ls_R_factor_all 0.0706
_refine_ls_R_factor_gt 0.0643
_refine_ls_shift/su_max 0.001
_refine_ls_shift/su_mean 0.000
_refine_ls_structure_factor_coef Fsqd
_refine_ls_weighting_details 'w=1/[\s^2^(Fo^2^)+(0.1286P)^2^] where P=(Fo^2^+2Fc^2^)/3'
_refine_ls_weighting_scheme calc
_refine_ls_wR_factor_gt 0.1723
_refine_ls_wR_factor_ref 0.1763
_reflns_Friedel_coverage 0.000
_reflns_number_gt 6041
_reflns_number_total 6868
_reflns_threshold_expression 'I > 2\s(I)'
_cod_data_source_file d0nj00060d2.cif
_cod_data_source_block km-1002
_cod_depositor_comments
;Adding full bibliography for 7059342--7059343.cif.

 Adding full bibliography for 7059342--7059343.cif.
;
_cod_database_code 7059342
_chemical_oxdiff_formula 'Pt C20 Cl N5'
_shelx_space_group_comment
;
The symmetry employed for this shelxl refinement is uniquely defined
by the following loop, which should always be used as a source of
symmetry information in preference to the above space-group names.
They are only intended as comments.
;
_reflns_odcompleteness_completeness 99.25
_reflns_odcompleteness_iscentric 1
_reflns_odcompleteness_theta 75.12
_olex2_refinement_description
;
1. Fixed Uiso
 At 1.2 times of:
  All C(H) groups, All N(H) groups, All N(H,H) groups
 At 1.5 times of:
  All C(H,H,H) groups, All O(H,H) groups
2. Uiso/Uaniso restraints and constraints
Uanis(C1) = Uanis(C25) = Uanis(C16)
Uanis(C7) = Uanis(C6)
Uanis(C25) = Uanis(C28) = Uanis(C30) = Uanis(C29)
Uanis(N2) = Uanis(N1)
3.a Free rotating group:
 O7(H7A,H7B)
3.b Secondary CH2 refined with riding coordinates:
 N6(H6A,H6B), N3(H3A,H3B)
3.c Aromatic/amide H refined with riding coordinates:
 N1(H1), N2(H2), C28(H28), C6(H6), N4(H4), C14(H14), N5(H5), C27(H27),
 C11(H11), C13(H13), C21(H21), C7(H7), C12(H12), C26(H26), C20(H20), C22(H22),
 C29(H29), C5(H5A)
3.d Idealised Me refined as rotating group:
 C24(H24A,H24B,H24C), C19(H19A,H19B,H19C), C9(H9A,H9B,H9C), C4(H4A,H4B,H4C)
;
_platon_squeeze_void_probe_radius 1.20
_shelx_shelxl_version_number 2014/7
_olex2_submission_special_instructions 'No special instructions were received'

loop_
_space_group_symop_operation_xyz
'x, y, z'
'-x, -y, -z'

loop_
_atom_site_label
_atom_site_type_symbol
_atom_site_fract_x
_atom_site_fract_y
_atom_site_fract_z
_atom_site_U_iso_or_equiv
_atom_site_adp_type
_atom_site_occupancy
_atom_site_site_symmetry_order
_atom_site_calc_flag
_atom_site_refinement_flags_posn
_atom_site_refinement_flags_adp
_atom_site_refinement_flags_occupancy
_atom_site_disorder_assembly
_atom_site_disorder_group
Pt1 Pt 0.86633(2) 0.42364(2) 0.06396(2) 0.02042(14) Uani 1 1 d . . . . .
Cl1 Cl 0.83049(14) 0.80196(14) 0.04722(13) 0.0216(3) Uani 1 1 d . . . . .
Cl2 Cl 1.10663(15) 0.36282(15) 0.29263(13) 0.0222(3) Uani 1 1 d . . . . .
C1 C 0.9180(7) 0.2454(7) 0.1508(7) 0.0254(6) Uani 1 1 d . . . . .
N6 N 0.8006(5) 0.6038(5) -0.0389(5) 0.0209(12) Uani 1 1 d . . . . .
H6A H 0.8194 0.6529 -0.0121 0.025 Uiso 1 1 calc R . . . .
H6B H 0.8285 0.6194 -0.1080 0.025 Uiso 1 1 calc R . . . .
N1 N 0.9693(6) 0.1941(5) 0.2498(5) 0.0237(9) Uani 1 1 d . . . . .
H1 H 0.9849 0.2416 0.2772 0.028 Uiso 1 1 calc R . . . .
N3 N 0.9308(5) 0.3786(5) -0.0738(5) 0.0208(12) Uani 1 1 d . . . . .
H3A H 0.9282 0.4452 -0.1354 0.025 Uiso 1 1 calc R . . . .
H3B H 1.0025 0.3375 -0.0613 0.025 Uiso 1 1 calc R . . . .
N2 N 0.8963(6) 0.1702(5) 0.1082(5) 0.0237(9) Uani 1 1 d . . . . .
H2 H 0.9137 0.0944 0.1495 0.028 Uiso 1 1 calc R . . . .
C28 C 0.4981(7) 0.6854(7) -0.1377(6) 0.0254(6) Uani 1 1 d . . . . .
H28 H 0.4565 0.7159 -0.2036 0.031 Uiso 1 1 calc R . . . .
O7 O 0.9574(7) -0.0855(7) 0.1734(6) 0.0468(16) Uani 1 1 d . . . . .
H7A H 0.9396 -0.1196 0.1339 0.070 Uiso 1 1 d G . . . .
H7B H 0.9773 -0.1378 0.2384 0.070 Uiso 1 1 d G . . . .
C16 C 0.7888(7) 0.4774(7) 0.1867(7) 0.0254(6) Uani 1 1 d . . . . .
C6 C 1.0587(9) -0.1776(7) 0.4509(6) 0.0346(15) Uani 1 1 d . . . . .
H6 H 1.0784 -0.2598 0.4943 0.042 Uiso 1 1 calc R . . . .
N4 N 0.8342(6) 0.4515(6) 0.2837(5) 0.0253(13) Uani 1 1 d . . . . .
H4 H 0.9027 0.4094 0.2947 0.030 Uiso 1 1 calc R . . . .
C10 C 0.8483(7) 0.2017(7) 0.0033(7) 0.0262(15) Uani 1 1 d . . . . .
C14 C 0.8121(7) 0.3352(8) -0.1893(6) 0.0300(17) Uani 1 1 d . . . . .
H14 H 0.8170 0.4076 -0.2479 0.036 Uiso 1 1 calc R . . . .
C30 C 0.6790(7) 0.6222(6) -0.0407(6) 0.0254(6) Uani 1 1 d . . . . .
C15 C 0.8617(6) 0.3055(7) -0.0882(6) 0.0221(14) Uani 1 1 d . . . . .
N5 N 0.6846(6) 0.5488(6) 0.1640(5) 0.0266(13) Uani 1 1 d . . . . .
H5 H 0.6516 0.5686 0.2179 0.032 Uiso 1 1 calc R . . . .
C24 C 0.6375(8) 0.3536(8) 0.3996(7) 0.0332(18) Uani 1 1 d . . . . .
H24A H 0.5734 0.3991 0.3512 0.050 Uiso 1 1 calc GR . . . .
H24B H 0.6139 0.2946 0.4664 0.050 Uiso 1 1 calc GR . . . .
H24C H 0.6939 0.3135 0.3615 0.050 Uiso 1 1 calc GR . . . .
C19 C 0.9252(8) 0.6113(9) 0.3450(8) 0.0366(19) Uani 1 1 d . . . . .
H19A H 0.9871 0.5451 0.3473 0.055 Uiso 1 1 calc GR . . . .
H19B H 0.9470 0.6570 0.3815 0.055 Uiso 1 1 calc GR . . . .
H19C H 0.9059 0.6624 0.2683 0.055 Uiso 1 1 calc GR . . . .
C27 C 0.4438(7) 0.6552(8) -0.0303(8) 0.0334(18) Uani 1 1 d . . . . .
H27 H 0.3657 0.6634 -0.0257 0.040 Uiso 1 1 calc R . . . .
C18 C 0.8252(7) 0.5636(7) 0.4039(6) 0.0283(16) Uani 1 1 d . . . . .
C11 C 0.7912(7) 0.1257(7) -0.0140(6) 0.0283(16) Uani 1 1 d . . . . .
H11 H 0.7833 0.0552 0.0457 0.034 Uiso 1 1 calc R . . . .
C9 C 1.2050(9) 0.0686(9) 0.2703(8) 0.039(2) Uani 1 1 d . . . . .
H9A H 1.2048 0.1333 0.2938 0.059 Uiso 1 1 calc GR . . . .
H9B H 1.1938 0.1004 0.1906 0.059 Uiso 1 1 calc GR . . . .
H9C H 1.2763 0.0112 0.2892 0.059 Uiso 1 1 calc GR . . . .
C13 C 0.7548(7) 0.2590(8) -0.2052(6) 0.0297(16) Uani 1 1 d . . . . .
H13 H 0.7226 0.2794 -0.2744 0.036 Uiso 1 1 calc R . . . .
C21 C 0.6833(9) 0.5492(9) 0.5495(8) 0.040(2) Uani 1 1 d . . . . .
H21 H 0.6506 0.5715 0.6082 0.048 Uiso 1 1 calc R . . . .
C7 C 1.1422(9) -0.1156(7) 0.3950(6) 0.0346(15) Uani 1 1 d . . . . .
H7 H 1.2177 -0.1571 0.4025 0.042 Uiso 1 1 calc R . . . .
C12 C 0.7458(8) 0.1516(9) -0.1168(8) 0.0347(18) Uani 1 1 d . . . . .
H12 H 0.7099 0.0982 -0.1269 0.042 Uiso 1 1 calc R . . . .
C26 C 0.5073(8) 0.6132(8) 0.0682(8) 0.0347(18) Uani 1 1 d . . . . .
H26 H 0.4709 0.5968 0.1374 0.042 Uiso 1 1 calc R . . . .
C17 C 0.7804(7) 0.4867(7) 0.3748(6) 0.0240(14) Uani 1 1 d . . . . .
C8 C 1.1142(9) 0.0096(9) 0.3269(7) 0.0372(19) Uani 1 1 d . . . . .
C23 C 0.6873(7) 0.4393(8) 0.4312(6) 0.0295(16) Uani 1 1 d . . . . .
C20 C 0.7724(8) 0.5945(8) 0.4929(6) 0.0321(17) Uani 1 1 d . . . . .
H20 H 0.7991 0.6473 0.5137 0.039 Uiso 1 1 calc R . . . .
C2 C 1.0021(8) 0.0636(7) 0.3174(6) 0.0285(17) Uani 1 1 d . . . . .
C22 C 0.6406(8) 0.4712(9) 0.5215(7) 0.0354(19) Uani 1 1 d . . . . .
H22 H 0.5809 0.4395 0.5624 0.042 Uiso 1 1 calc R . . . .
C3 C 0.9143(9) 0.0041(8) 0.3733(6) 0.0328(18) Uani 1 1 d . . . . .
C29 C 0.6172(7) 0.6669(6) -0.1395(6) 0.0254(6) Uani 1 1 d . . . . .
H29 H 0.6550 0.6849 -0.2080 0.031 Uiso 1 1 calc R . . . .
C5 C 0.9464(11) -0.1159(9) 0.4413(7) 0.043(2) Uani 1 1 d . . . . .
H5A H 0.8915 -0.1566 0.4817 0.052 Uiso 1 1 calc R . . . .
C4 C 0.7901(10) 0.0642(10) 0.3590(9) 0.045(2) Uani 1 1 d . . . . .
H4A H 0.7604 0.0545 0.2980 0.067 Uiso 1 1 calc GR . . . .
H4B H 0.7803 0.1487 0.3432 0.067 Uiso 1 1 calc GR . . . .
H4C H 0.7504 0.0278 0.4269 0.067 Uiso 1 1 calc GR . . . .
C25 C 0.6205(7) 0.5968(7) 0.0626(6) 0.0254(6) Uani 1 1 d . . . . .

loop_
_atom_site_aniso_label
_atom_site_aniso_U_11
_atom_site_aniso_U_22
_atom_site_aniso_U_33
_atom_site_aniso_U_23
_atom_site_aniso_U_13
_atom_site_aniso_U_12
Pt1 0.0307(2) 0.0120(2) 0.01900(19) -0.00340(13) 0.00097(12) -0.01039(12)
Cl1 0.0317(8) 0.0116(8) 0.0251(7) -0.0079(6) -0.0007(6) -0.0093(6)
Cl2 0.0377(9) 0.0121(8) 0.0187(7) -0.0032(6) 0.0006(6) -0.0138(6)
C1 0.0393(17) 0.0084(14) 0.0296(14) -0.0053(11) 0.0002(12) -0.0108(12)
N6 0.031(3) 0.011(3) 0.020(3) -0.001(2) 0.002(2) -0.013(2)
N1 0.041(2) 0.007(2) 0.021(2) -0.0016(17) -0.0016(17) -0.0088(17)
N3 0.032(3) 0.011(3) 0.023(3) -0.009(2) 0.003(2) -0.009(2)
N2 0.041(2) 0.007(2) 0.021(2) -0.0016(17) -0.0016(17) -0.0088(17)
C28 0.0393(17) 0.0084(14) 0.0296(14) -0.0053(11) 0.0002(12) -0.0108(12)
O7 0.059(4) 0.045(4) 0.045(4) -0.021(3) -0.006(3) -0.019(3)
C16 0.0393(17) 0.0084(14) 0.0296(14) -0.0053(11) 0.0002(12) -0.0108(12)
C6 0.076(5) 0.009(3) 0.014(2) 0.0025(19) -0.009(2) -0.009(3)
N4 0.037(3) 0.016(3) 0.025(3) -0.007(3) 0.001(2) -0.011(3)
C10 0.027(3) 0.021(4) 0.034(4) -0.011(3) 0.001(3) -0.009(3)
C14 0.034(4) 0.024(4) 0.024(3) -0.002(3) 0.003(3) -0.004(3)
C30 0.0393(17) 0.0084(14) 0.0296(14) -0.0053(11) 0.0002(12) -0.0108(12)
C15 0.032(4) 0.016(4) 0.020(3) -0.007(3) 0.003(3) -0.010(3)
N5 0.038(3) 0.020(3) 0.026(3) -0.013(3) 0.004(2) -0.009(3)
C24 0.041(4) 0.020(4) 0.032(4) -0.005(3) 0.010(3) -0.008(3)
C19 0.044(5) 0.043(5) 0.036(4) -0.025(4) 0.007(4) -0.018(4)
C27 0.031(4) 0.026(4) 0.052(5) -0.020(4) 0.006(3) -0.015(3)
C18 0.044(4) 0.018(4) 0.024(3) -0.006(3) -0.007(3) -0.008(3)
C11 0.042(4) 0.018(4) 0.025(3) -0.002(3) 0.001(3) -0.016(3)
C9 0.056(5) 0.031(5) 0.035(4) -0.016(4) -0.009(4) -0.009(4)
C13 0.031(4) 0.035(5) 0.021(3) -0.008(3) -0.006(3) -0.007(3)
C21 0.047(5) 0.027(5) 0.040(4) -0.013(4) -0.004(4) 0.002(4)
C7 0.076(5) 0.009(3) 0.014(2) 0.0025(19) -0.009(2) -0.009(3)
C12 0.038(4) 0.037(5) 0.041(4) -0.022(4) 0.001(3) -0.017(4)
C26 0.038(4) 0.019(4) 0.049(5) -0.017(4) 0.002(4) -0.004(3)
C17 0.035(4) 0.021(4) 0.014(3) -0.004(3) 0.000(3) -0.009(3)
C8 0.059(6) 0.028(5) 0.030(4) -0.013(4) -0.006(4) -0.014(4)
C23 0.035(4) 0.024(4) 0.021(3) -0.002(3) -0.001(3) -0.002(3)
C20 0.048(5) 0.032(5) 0.017(3) -0.009(3) -0.001(3) -0.012(4)
C2 0.058(5) 0.009(4) 0.016(3) -0.001(3) -0.004(3) -0.007(3)
C22 0.039(4) 0.037(5) 0.026(4) -0.011(4) 0.008(3) -0.007(4)
C3 0.063(5) 0.018(4) 0.021(3) -0.006(3) 0.001(3) -0.018(4)
C29 0.0393(17) 0.0084(14) 0.0296(14) -0.0053(11) 0.0002(12) -0.0108(12)
C5 0.078(7) 0.035(5) 0.019(4) -0.007(4) 0.004(4) -0.025(5)
C4 0.058(6) 0.040(6) 0.043(5) -0.020(4) 0.018(4) -0.024(5)
C25 0.0393(17) 0.0084(14) 0.0296(14) -0.0053(11) 0.0002(12) -0.0108(12)

loop_
_atom_type_symbol
_atom_type_description
_atom_type_scat_dispersion_real
_atom_type_scat_dispersion_imag
_atom_type_scat_source
C C 0.0181 0.0091 'International Tables Vol C Tables 4.2.6.8 and 6.1.1.4'
H H 0.0000 0.0000 'International Tables Vol C Tables 4.2.6.8 and 6.1.1.4'
Cl Cl 0.3639 0.7018 'International Tables Vol C Tables 4.2.6.8 and 6.1.1.4'
N N 0.0311 0.0180 'International Tables Vol C Tables 4.2.6.8 and 6.1.1.4'
O O 0.0492 0.0322 'International Tables Vol C Tables 4.2.6.8 and 6.1.1.4'
Pt Pt -4.5932 6.9264 'International Tables Vol C Tables 4.2.6.8 and 6.1.1.4'

loop_
_geom_angle_atom_site_label_1
_geom_angle_atom_site_label_2
_geom_angle_atom_site_label_3
_geom_angle
_geom_angle_site_symmetry_1
_geom_angle_site_symmetry_3
_geom_angle_publ_flag
C1 Pt1 N6 172.8(3) . . ?
C1 Pt1 N3 83.5(3) . . ?
C1 Pt1 C16 100.6(3) . . ?
N6 Pt1 N3 92.4(2) . . ?
C16 Pt1 N6 83.0(3) . . ?
C16 Pt1 N3 173.8(3) . . ?
N1 C1 Pt1 125.7(6) . . ?
N1 C1 N2 116.2(7) . . ?
N2 C1 Pt1 118.1(6) . . ?
Pt1 N6 H6A 110.1 . . ?
Pt1 N6 H6B 110.1 . . ?
H6A N6 H6B 108.5 . . ?
C30 N6 Pt1 107.8(4) . . ?
C30 N6 H6A 110.1 . . ?
C30 N6 H6B 110.1 . . ?
C1 N1 H1 116.8 . . ?
C1 N1 C2 126.3(6) . . ?
C2 N1 H1 116.8 . . ?
Pt1 N3 H3A 110.2 . . ?
Pt1 N3 H3B 110.2 . . ?
H3A N3 H3B 108.5 . . ?
C15 N3 Pt1 107.7(4) . . ?
C15 N3 H3A 110.2 . . ?
C15 N3 H3B 110.2 . . ?
C1 N2 H2 116.5 . . ?
C1 N2 C10 126.9(6) . . ?
C10 N2 H2 116.5 . . ?
C27 C28 H28 121.4 . . ?
C29 C28 H28 121.4 . . ?
C29 C28 C27 117.3(7) . . ?
H7A O7 H7B 109.5 . . ?
N4 C16 Pt1 125.1(6) . . ?
N4 C16 N5 118.2(7) . . ?
N5 C16 Pt1 116.6(5) . . ?
C7 C6 H6 120.2 . . ?
C5 C6 H6 120.2 . . ?
C5 C6 C7 119.6(8) . . ?
C16 N4 H4 116.7 . . ?
C16 N4 C17 126.7(7) . . ?
C17 N4 H4 116.7 . . ?
C15 C10 N2 121.7(7) . . ?
C11 C10 N2 120.3(7) . . ?
C11 C10 C15 117.9(7) . . ?
C15 C14 H14 119.5 . . ?
C15 C14 C13 121.0(7) . . ?
C13 C14 H14 119.5 . . ?
C29 C30 N6 123.0(7) . . ?
C29 C30 C25 118.9(7) . . ?
C25 C30 N6 118.0(7) . . ?
C10 C15 N3 118.2(6) . . ?
C14 C15 N3 121.4(7) . . ?
C14 C15 C10 120.4(7) . . ?
C16 N5 H5 115.5 . . ?
C16 N5 C25 129.0(7) . . ?
C25 N5 H5 115.5 . . ?
H24A C24 H24B 109.5 . . ?
H24A C24 H24C 109.5 . . ?
H24B C24 H24C 109.5 . . ?
C23 C24 H24A 109.5 . . ?
C23 C24 H24B 109.5 . . ?
C23 C24 H24C 109.5 . . ?
H19A C19 H19B 109.5 . . ?
H19A C19 H19C 109.5 . . ?
H19B C19 H19C 109.5 . . ?
C18 C19 H19A 109.5 . . ?
C18 C19 H19B 109.5 . . ?
C18 C19 H19C 109.5 . . ?
C28 C27 H27 119.6 . . ?
C26 C27 C28 120.7(8) . . ?
C26 C27 H27 119.6 . . ?
C17 C18 C19 122.3(7) . . ?
C17 C18 C20 116.7(8) . . ?
C20 C18 C19 121.0(7) . . ?
C10 C11 H11 118.9 . . ?
C12 C11 C10 122.1(7) . . ?
C12 C11 H11 118.9 . . ?
H9A C9 H9B 109.5 . . ?
H9A C9 H9C 109.5 . . ?
H9B C9 H9C 109.5 . . ?
C8 C9 H9A 109.5 . . ?
C8 C9 H9B 109.5 . . ?
C8 C9 H9C 109.5 . . ?
C14 C13 H13 120.2 . . ?
C14 C13 C12 119.5(7) . . ?
C12 C13 H13 120.2 . . ?
C20 C21 H21 119.4 . . ?
C20 C21 C22 121.3(9) . . ?
C22 C21 H21 119.4 . . ?
C6 C7 H7 119.3 . . ?
C6 C7 C8 121.3(10) . . ?
C8 C7 H7 119.3 . . ?
C11 C12 C13 118.9(8) . . ?
C11 C12 H12 120.6 . . ?
C13 C12 H12 120.6 . . ?
C27 C26 H26 120.0 . . ?
C25 C26 C27 120.0(8) . . ?
C25 C26 H26 120.0 . . ?
C18 C17 N4 118.1(7) . . ?
C18 C17 C23 122.8(7) . . ?
C23 C17 N4 119.0(7) . . ?
C7 C8 C9 118.6(10) . . ?
C2 C8 C9 125.3(9) . . ?
C2 C8 C7 116.1(9) . . ?
C17 C23 C24 123.1(7) . . ?
C22 C23 C24 119.4(8) . . ?
C22 C23 C17 117.5(8) . . ?
C18 C20 H20 119.1 . . ?
C21 C20 C18 121.7(8) . . ?
C21 C20 H20 119.1 . . ?
C8 C2 N1 117.9(8) . . ?
C8 C2 C3 124.5(8) . . ?
C3 C2 N1 117.5(8) . . ?
C21 C22 C23 119.9(9) . . ?
C21 C22 H22 120.0 . . ?
C23 C22 H22 120.0 . . ?
C2 C3 C4 123.8(8) . . ?
C5 C3 C2 117.0(10) . . ?
C5 C3 C4 119.1(9) . . ?
C28 C29 H29 119.4 . . ?
C30 C29 C28 121.2(7) . . ?
C30 C29 H29 119.4 . . ?
C6 C5 H5A 119.3 . . ?
C3 C5 C6 121.5(10) . . ?
C3 C5 H5A 119.3 . . ?
C3 C4 H4A 109.5 . . ?
C3 C4 H4B 109.5 . . ?
C3 C4 H4C 109.5 . . ?
H4A C4 H4B 109.5 . . ?
H4A C4 H4C 109.5 . . ?
H4B C4 H4C 109.5 . . ?
C30 C25 N5 118.7(7) . . ?
C26 C25 C30 121.8(8) . . ?
C26 C25 N5 119.4(8) . . ?

loop_
_geom_bond_atom_site_label_1
_geom_bond_atom_site_label_2
_geom_bond_distance
_geom_bond_site_symmetry_2
_geom_bond_publ_flag
Pt1 C1 2.007(8) . ?
Pt1 N6 2.093(6) . ?
Pt1 N3 2.100(6) . ?
Pt1 C16 2.023(8) . ?
C1 N1 1.328(10) . ?
C1 N2 1.338(10) . ?
N6 H6A 0.8900 . ?
N6 H6B 0.8900 . ?
N6 C30 1.444(10) . ?
N1 H1 0.8600 . ?
N1 C2 1.474(9) . ?
N3 H3A 0.8900 . ?
N3 H3B 0.8900 . ?
N3 C15 1.447(9) . ?
N2 H2 0.8600 . ?
N2 C10 1.403(10) . ?
C28 H28 0.9300 . ?
C28 C27 1.430(12) . ?
C28 C29 1.411(11) . ?
O7 H7A 0.8507 . ?
O7 H7B 0.8492 . ?
C16 N4 1.312(10) . ?
C16 N5 1.341(11) . ?
C6 H6 0.9300 . ?
C6 C7 1.395(14) . ?
C6 C5 1.385(16) . ?
N4 H4 0.8600 . ?
N4 C17 1.459(10) . ?
C10 C15 1.396(11) . ?
C10 C11 1.390(11) . ?
C14 H14 0.9300 . ?
C14 C15 1.371(10) . ?
C14 C13 1.386(12) . ?
C30 C29 1.393(11) . ?
C30 C25 1.411(11) . ?
N5 H5 0.8600 . ?
N5 C25 1.431(10) . ?
C24 H24A 0.9600 . ?
C24 H24B 0.9600 . ?
C24 H24C 0.9600 . ?
C24 C23 1.537(13) . ?
C19 H19A 0.9600 . ?
C19 H19B 0.9600 . ?
C19 H19C 0.9600 . ?
C19 C18 1.494(12) . ?
C27 H27 0.9300 . ?
C27 C26 1.405(13) . ?
C18 C17 1.385(11) . ?
C18 C20 1.404(12) . ?
C11 H11 0.9300 . ?
C11 C12 1.381(11) . ?
C9 H9A 0.9600 . ?
C9 H9B 0.9600 . ?
C9 H9C 0.9600 . ?
C9 C8 1.452(15) . ?
C13 H13 0.9300 . ?
C13 C12 1.392(13) . ?
C21 H21 0.9300 . ?
C21 C20 1.360(14) . ?
C21 C22 1.375(14) . ?
C7 H7 0.9300 . ?
C7 C8 1.421(12) . ?
C12 H12 0.9300 . ?
C26 H26 0.9300 . ?
C26 C25 1.343(13) . ?
C17 C23 1.412(11) . ?
C8 C2 1.359(14) . ?
C23 C22 1.404(12) . ?
C20 H20 0.9300 . ?
C2 C3 1.422(12) . ?
C22 H22 0.9300 . ?
C3 C5 1.374(14) . ?
C3 C4 1.506(15) . ?
C29 H29 0.9300 . ?
C5 H5A 0.9300 . ?
C4 H4A 0.9600 . ?
C4 H4B 0.9600 . ?
C4 H4C 0.9600 . ?

loop_
_platon_squeeze_void_nr
_platon_squeeze_void_average_x
_platon_squeeze_void_average_y
_platon_squeeze_void_average_z
_platon_squeeze_void_volume
_platon_squeeze_void_count_electrons
_platon_squeeze_void_content
1 0.500 0.000 0.796 353 281 ' '
